data_4304649
loop_
_publ_author_name
'Oscar Fabelo'
'Jorge Pas\'an'
'Francesc Lloret'
'Miguel Julve'
'Catalina Ruiz-P\'erez'

_publ_contact_author_address
;
 Laboratorio de Rayos X y Materiales Moleculares
 Dpto. F\'isica Fundamental II. Facultad de F\'isica
 Universidad de La Laguna
 E-38204. La Laguna. Tenerife
 Spain
;
_publ_contact_author_email caruiz@ull.es
_publ_contact_author_name 'Professor Catalina Ruiz-P\'erez'
_publ_section_title
;
1,2,4,5-Benzenetetracarboxylate- and 2,2'-Bipyrimidine-Containing
Cobalt(II) Coordination Polymers: Preparation, Crystal Structure, and
Magnetic Properties
;
_journal_name_full 'Inorganic Chemistry'
_journal_page_first 3568
_journal_page_last 3576
_journal_paper_doi 10.1021/ic702187k
_journal_volume 47
_journal_year 2008
_chemical_formula_sum 'C18 H28 Co2 N4 O18'
_chemical_formula_weight 706.30
_chemical_name_systematic
;
 ?
;
_space_group_IT_number 2
_symmetry_cell_setting triclinic
_symmetry_space_group_name_Hall '-P 1'
_symmetry_space_group_name_H-M 'P -1'
_atom_sites_solution_hydrogens geom
_atom_sites_solution_primary direct
_atom_sites_solution_secondary difmap
_audit_creation_method SHELXL-97
_cell_angle_alpha 80.286(3)
_cell_angle_beta 73.181(3)
_cell_angle_gamma 67.702(4)
_cell_formula_units_Z 1
_cell_length_a 7.4812(3)
_cell_length_b 8.4178(3)
_cell_length_c 11.3976(4)
_cell_measurement_temperature 293(2)
_cell_volume 634.28(5)
_computing_cell_refinement 'Dirax/lsq (Duisenberg & Schreurs, 1989-2000)'
_computing_data_collection 'Collect (Nonius BV, 1997-2000)'
_computing_data_reduction 'EvalCCD (Duisenberg & Schreurs 1990-2000)'
_computing_molecular_graphics 'Ortep-3 for Windows (Farrugia, 1997)'
_computing_publication_material 'WinGX publication routines (Farrugia, 1999)'
_computing_structure_refinement 'SHELXL-97 (Sheldrick, 1997)'
_computing_structure_solution 'SHELXS-97 (Sheldrick, 1997)'
_diffrn_ambient_temperature 293(2)
_diffrn_detector 'CCD plate'
_diffrn_detector_area_resol_mean 9
_diffrn_measured_fraction_theta_full 0.988
_diffrn_measured_fraction_theta_max 0.988
_diffrn_measurement_device '95mm CCD camera on \k-goniostat'
_diffrn_measurement_device_type KappaCCD
_diffrn_measurement_method 'CCD rotation images, thick slices'
_diffrn_radiation_monochromator 'horizonally mounted graphite crystal'
_diffrn_radiation_probe x-ray
_diffrn_radiation_source 'fine-focus sealed tube'
_diffrn_radiation_type Mok\a
_diffrn_radiation_wavelength 0.71073
_diffrn_reflns_av_R_equivalents 0.0283
_diffrn_reflns_av_sigmaI/netI 0.0693
_diffrn_reflns_limit_h_max 7
_diffrn_reflns_limit_h_min -9
_diffrn_reflns_limit_k_max 9
_diffrn_reflns_limit_k_min -10
_diffrn_reflns_limit_l_max 14
_diffrn_reflns_limit_l_min -14
_diffrn_reflns_number 5434
_diffrn_reflns_theta_full 27.50
_diffrn_reflns_theta_max 27.50
_diffrn_reflns_theta_min 5.45
_diffrn_source 'Enraf Nonius FR590'
_exptl_absorpt_coefficient_mu 1.404
_exptl_absorpt_correction_T_max 0.914
_exptl_absorpt_correction_T_min 0.904
_exptl_absorpt_correction_type sphere
_exptl_absorpt_process_details sadabs
_exptl_crystal_colour 'pale orange'
_exptl_crystal_density_diffrn 1.849
_exptl_crystal_density_method 'not measured'
_exptl_crystal_description prism
_exptl_crystal_F_000 362
_exptl_crystal_size_max 0.10
_exptl_crystal_size_mid 0.06
_exptl_crystal_size_min 0.06
_refine_diff_density_max 1.130
_refine_diff_density_min -0.575
_refine_diff_density_rms 0.098
_refine_ls_extinction_method none
_refine_ls_goodness_of_fit_ref 1.018
_refine_ls_hydrogen_treatment mixed
_refine_ls_matrix_type full
_refine_ls_number_parameters 230
_refine_ls_number_reflns 2878
_refine_ls_number_restraints 0
_refine_ls_restrained_S_all 1.018
_refine_ls_R_factor_all 0.0798
_refine_ls_R_factor_gt 0.0494
_refine_ls_shift/su_max 0.000
_refine_ls_shift/su_mean 0.000
_refine_ls_structure_factor_coef Fsqd
_refine_ls_weighting_details 'calc w=1/[\s^2^(Fo^2^)+(0.0362P)^2^+1.1758P] where P=(Fo^2^+2Fc^2^)/3'
_refine_ls_weighting_scheme calc
_refine_ls_wR_factor_gt 0.0954
_refine_ls_wR_factor_ref 0.1061
_reflns_number_gt 2116
_reflns_number_total 2878
_reflns_threshold_expression >2sigma(I)
_cod_data_source_file ic702187k-file003.cif
_cod_data_source_block compound1
_cod_original_cell_volume 634.28(4)
_cod_database_code 4304649

loop_
_symmetry_equiv_pos_as_xyz
'x, y, z'
'-x, -y, -z'

loop_
_atom_site_label
_atom_site_type_symbol
_atom_site_fract_x
_atom_site_fract_y
_atom_site_fract_z
_atom_site_U_iso_or_equiv
_atom_site_adp_type
_atom_site_occupancy
_atom_site_symmetry_multiplicity
_atom_site_calc_flag
_atom_site_refinement_flags
_atom_site_disorder_assembly
_atom_site_disorder_group
C1 C 0.5345(5) 1.0590(5) 0.7368(3) 0.0195(8) Uani 1 1 d . . .
C2 C 0.4187(6) 0.7762(5) 0.8712(3) 0.0205(8) Uani 1 1 d . . .
C3 C 0.5085(5) 1.0335(4) 0.8747(3) 0.0179(7) Uani 1 1 d . . .
C4 C 0.4674(5) 0.8888(4) 0.9377(3) 0.0176(7) Uani 1 1 d . . .
C5 C 0.4607(6) 0.8561(5) 1.0622(3) 0.0203(8) Uani 1 1 d . . .
C10 C 0.0213(5) 0.9234(4) 0.4673(3) 0.0158(7) Uani 1 1 d . . .
C11 C 0.1750(6) 0.6367(5) 0.4479(4) 0.0276(9) Uani 1 1 d . . .
C12 C -0.0166(6) 0.8127(5) 0.3115(3) 0.0279(9) Uani 1 1 d . . .
C13 C 0.1000(7) 0.6516(5) 0.3484(4) 0.0324(10) Uani 1 1 d . . .
Co1 Co 0.22311(8) 0.78157(6) 0.67159(4) 0.01914(16) Uani 1 1 d . . .
N1 N 0.1359(4) 0.7732(4) 0.5087(2) 0.0192(6) Uani 1 1 d . . .
N2 N -0.0559(4) 0.9509(4) 0.3713(2) 0.0201(6) Uani 1 1 d . . .
O1 O 0.2898(4) 0.8552(3) 0.8110(2) 0.0224(6) Uani 1 1 d . . .
O2 O 0.5054(5) 0.6181(4) 0.8803(3) 0.0425(8) Uani 1 1 d . . .
O3 O 0.6593(4) 0.9335(3) 0.6755(2) 0.0240(6) Uani 1 1 d . . .
O4 O 0.4367(4) 1.1983(3) 0.6906(2) 0.0302(7) Uani 1 1 d . . .
O5W O 0.4967(4) 0.7864(4) 0.5577(3) 0.0285(7) Uani 1 1 d . . .
O6W O -0.0352(5) 0.7478(6) 0.7732(4) 0.0458(10) Uani 1 1 d . . .
O7W O 0.3706(5) 0.5261(4) 0.7210(3) 0.0411(9) Uani 1 1 d . . .
O1W O 0.8894(6) 0.4737(5) 0.9211(3) 0.0695(11) Uani 1 1 d . . .
O2W O 1.0151(19) 0.1365(15) 0.9711(10) 0.280(6) Uani 1 1 d . . .
H1 H 0.430(6) 0.765(5) 1.103(3) 0.022(10) Uiso 1 1 d . . .
H11 H 0.244(7) 0.536(6) 0.474(4) 0.039(13) Uiso 1 1 d . . .
H12 H -0.069(6) 0.836(5) 0.235(4) 0.029(10) Uiso 1 1 d . . .
H13 H 0.130(6) 0.559(6) 0.307(4) 0.035(12) Uiso 1 1 d . . .
H51 H 0.506(8) 0.815(7) 0.488(5) 0.061(18) Uiso 1 1 d . . .
H52 H 0.554(8) 0.835(7) 0.582(5) 0.059(17) Uiso 1 1 d . . .
H61 H -0.137(8) 0.799(6) 0.744(4) 0.045(14) Uiso 1 1 d . . .
H71 H 0.387(7) 0.433(7) 0.716(4) 0.040(15) Uiso 1 1 d . . .
H72 H 0.411(9) 0.530(8) 0.771(5) 0.07(2) Uiso 1 1 d . . .
H62 H -0.038(8) 0.685(7) 0.808(5) 0.04(2) Uiso 1 1 d . . .

loop_
_atom_site_aniso_label
_atom_site_aniso_U_11
_atom_site_aniso_U_22
_atom_site_aniso_U_33
_atom_site_aniso_U_23
_atom_site_aniso_U_13
_atom_site_aniso_U_12
C1 0.029(2) 0.024(2) 0.0144(16) 0.0006(14) -0.0088(15) -0.0166(17)
C2 0.029(2) 0.025(2) 0.0135(16) 0.0013(13) -0.0080(15) -0.0154(17)
C3 0.0213(19) 0.0206(18) 0.0145(16) -0.0001(13) -0.0090(14) -0.0075(15)
C4 0.0220(19) 0.0188(18) 0.0145(16) -0.0027(13) -0.0079(14) -0.0068(15)
C5 0.029(2) 0.0174(19) 0.0170(17) 0.0029(14) -0.0077(15) -0.0110(16)
C10 0.0160(18) 0.0190(18) 0.0136(16) -0.0003(13) -0.0044(13) -0.0073(14)
C11 0.032(2) 0.020(2) 0.032(2) -0.0012(16) -0.0133(18) -0.0059(18)
C12 0.032(2) 0.028(2) 0.027(2) -0.0078(16) -0.0141(18) -0.0072(18)
C13 0.047(3) 0.022(2) 0.034(2) -0.0126(17) -0.0166(19) -0.0082(19)
Co1 0.0219(3) 0.0194(3) 0.0187(3) -0.00053(17) -0.01154(19) -0.0055(2)
N1 0.0192(16) 0.0163(15) 0.0214(15) -0.0031(11) -0.0081(12) -0.0022(13)
N2 0.0234(17) 0.0215(16) 0.0171(14) -0.0016(11) -0.0098(12) -0.0060(13)
O1 0.0274(14) 0.0226(14) 0.0221(13) -0.0041(10) -0.0147(11) -0.0066(12)
O2 0.069(2) 0.0207(16) 0.0536(18) 0.0028(13) -0.0469(17) -0.0121(15)
O3 0.0248(14) 0.0306(15) 0.0172(12) -0.0048(10) -0.0058(10) -0.0088(12)
O4 0.0540(19) 0.0212(15) 0.0170(13) 0.0018(10) -0.0172(12) -0.0098(13)
O5W 0.0346(17) 0.0392(18) 0.0175(15) -0.0024(12) -0.0079(12) -0.0179(14)
O6W 0.0281(19) 0.059(3) 0.046(2) 0.0251(19) -0.0165(16) -0.0170(19)
O7W 0.062(2) 0.0174(17) 0.055(2) -0.0012(14) -0.0429(19) -0.0064(15)
O1W 0.078(3) 0.081(3) 0.064(2) 0.021(2) -0.035(2) -0.041(2)
O2W 0.270(13) 0.246(12) 0.224(10) 0.000(9) -0.014(9) -0.024(10)

loop_
_atom_type_symbol
_atom_type_description
_atom_type_scat_dispersion_real
_atom_type_scat_dispersion_imag
_atom_type_scat_source
C C 0.0033 0.0016 'International Tables Vol C Tables 4.2.6.8 and 6.1.1.4'
H H 0.0000 0.0000 'International Tables Vol C Tables 4.2.6.8 and 6.1.1.4'
Co Co 0.3494 0.9721 'International Tables Vol C Tables 4.2.6.8 and 6.1.1.4'
N N 0.0061 0.0033 'International Tables Vol C Tables 4.2.6.8 and 6.1.1.4'
O O 0.0106 0.0060 'International Tables Vol C Tables 4.2.6.8 and 6.1.1.4'

loop_
_geom_angle_atom_site_label_1
_geom_angle_atom_site_label_2
_geom_angle_atom_site_label_3
_geom_angle
_geom_angle_site_symmetry_1
_geom_angle_site_symmetry_3
_geom_angle_publ_flag
O4 C1 O3 124.1(3) . . ?
O4 C1 C3 119.8(3) . . ?
O3 C1 C3 116.1(3) . . ?
O2 C2 O1 126.2(3) . . ?
O2 C2 C4 118.8(3) . . ?
O1 C2 C4 115.1(3) . . ?
C5 C3 C4 119.5(3) 2_677 . ?
C5 C3 C1 121.1(3) 2_677 . ?
C4 C3 C1 119.2(3) . . ?
C5 C4 C3 119.7(3) . . ?
C5 C4 C2 120.7(3) . . ?
C3 C4 C2 119.5(3) . . ?
C3 C5 C4 120.8(3) 2_677 . ?
N1 C10 N2 126.5(3) . . ?
N1 C10 C10 117.1(4) . 2_576 ?
N2 C10 C10 116.4(4) . 2_576 ?
N1 C11 C13 121.5(4) . . ?
N2 C12 C13 120.9(3) . . ?
C11 C13 C12 118.2(4) . . ?
O6W Co1 O1 96.65(14) . . ?
O6W Co1 O7W 87.35(16) . . ?
O1 Co1 O7W 89.49(12) . . ?
O6W Co1 O5W 172.65(15) . . ?
O1 Co1 O5W 88.66(11) . . ?
O7W Co1 O5W 87.62(14) . . ?
O6W Co1 N1 88.08(14) . . ?
O1 Co1 N1 165.17(10) . . ?
O7W Co1 N1 104.81(13) . . ?
O5W Co1 N1 88.02(12) . . ?
O6W Co1 N2 89.82(15) . 2_576 ?
O1 Co1 N2 89.56(10) . 2_576 ?
O7W Co1 N2 176.90(13) . 2_576 ?
O5W Co1 N2 95.31(11) . 2_576 ?
N1 Co1 N2 76.36(10) . 2_576 ?
C10 N1 C11 116.4(3) . . ?
C10 N1 Co1 115.0(2) . . ?
C11 N1 Co1 128.5(3) . . ?
C10 N2 C12 116.6(3) . . ?
C10 N2 Co1 115.0(2) . 2_576 ?
C12 N2 Co1 128.4(2) . 2_576 ?
C2 O1 Co1 131.2(2) . . ?

loop_
_geom_bond_atom_site_label_1
_geom_bond_atom_site_label_2
_geom_bond_distance
_geom_bond_site_symmetry_2
_geom_bond_publ_flag
C1 O4 1.245(4) . ?
C1 O3 1.265(4) . ?
C1 C3 1.515(4) . ?
C2 O2 1.241(4) . ?
C2 O1 1.259(4) . ?
C2 C4 1.506(5) . ?
C3 C5 1.385(5) 2_677 ?
C3 C4 1.398(5) . ?
C4 C5 1.389(5) . ?
C5 C3 1.385(5) 2_677 ?
C10 N1 1.329(4) . ?
C10 N2 1.328(4) . ?
C10 C10 1.481(6) 2_576 ?
C11 N1 1.335(5) . ?
C11 C13 1.372(6) . ?
C12 N2 1.340(4) . ?
C12 C13 1.378(6) . ?
Co1 O6W 2.041(4) . ?
Co1 O1 2.046(2) . ?
Co1 O7W 2.076(3) . ?
Co1 O5W 2.094(3) . ?
Co1 N1 2.158(3) . ?
Co1 N2 2.173(3) 2_576 ?
N2 Co1 2.173(3) 2_576 ?
